data_7102940
loop_
_publ_author_name
'Miller, Natalie A'
'Willis, Anthony C'
'Sherburn, Michael S'

_publ_section_title
;
 Formal total synthesis of triptolide.
;
_journal_issue 10
_journal_name_full 'Chemical communications (Cambridge, England)'
_journal_page_first 1226
_journal_page_last 1228
_journal_paper_doi 10.1039/b718754h
_journal_year 2008
_chemical_compound_source local
_chemical_formula_moiety 'C20 H24 O4'
_chemical_formula_sum 'C20 H24 O4'
_chemical_formula_weight 328.41
_space_group_IT_number 2
_symmetry_cell_setting triclinic
_symmetry_space_group_name_Hall '-P 1'
_symmetry_space_group_name_H-M 'P -1'
_atom_sites_solution_hydrogens geom
_atom_sites_solution_primary direct
_audit_creation_date 06-01-09
_audit_creation_method CRYSTALS_ver_12.18
_audit_update_record
;
2006-01-09 - Report on C20 H24 O4
by Anthony C. Willis
for Natalie Miller and Mick Sherburn
2006-01-09 - passes checkcif tests with minor warnings
;
_cell_angle_alpha 102.9314(13)
_cell_angle_beta 113.3780(16)
_cell_angle_gamma 91.0740(17)
_cell_formula_units_Z 2
_cell_length_a 8.9554(2)
_cell_length_b 9.8045(3)
_cell_length_c 10.6568(3)
_cell_measurement_reflns_used 12495
_cell_measurement_temperature 200
_cell_measurement_theta_max 27
_cell_measurement_theta_min 3
_cell_volume 831.03(4)
_computing_cell_refinement 'Denzo/Scalepack '
_computing_data_collection 'COLLECT (Nonius BV, 1997)'
_computing_data_reduction 'Denzo/Scalepack (Otwinowski & Minor, 1996)'
_computing_molecular_graphics
;
ORTEP-II (Johnson 1976) in teXsan (MSC, 1992-1997)
;
_computing_publication_material 'CRYSTALS '
_computing_structure_refinement 'CRYSTALS (Watkin et al 2003)'
_computing_structure_solution 'SIR92 (Altomare et al, 1994)'
_diffrn_ambient_temperature 200
_diffrn_measured_fraction_theta_full 0.986
_diffrn_measured_fraction_theta_max 0.986
_diffrn_measurement_device_type 'Nonius KappaCCD'
_diffrn_measurement_method ' \f and \w scans with CCD '
_diffrn_radiation_monochromator graphite
_diffrn_radiation_type 'Mo K\a'
_diffrn_radiation_wavelength 0.71073
_diffrn_reflns_av_R_equivalents 0.057
_diffrn_reflns_limit_h_max 11
_diffrn_reflns_limit_h_min -10
_diffrn_reflns_limit_k_max 12
_diffrn_reflns_limit_k_min -12
_diffrn_reflns_limit_l_max 13
_diffrn_reflns_limit_l_min -13
_diffrn_reflns_number 16625
_diffrn_reflns_theta_full 27.500
_diffrn_reflns_theta_max 27.500
_diffrn_reflns_theta_min 3.091
_diffrn_standards_number 0
_exptl_absorpt_coefficient_mu 0.090
_exptl_absorpt_correction_T_max 0.987
_exptl_absorpt_correction_T_min 0.965
_exptl_absorpt_correction_type integration
_exptl_absorpt_process_details
;
via Gaussian method (Coppens, 1970) implemented in maXus (2000)
;
_exptl_crystal_colour colourless
_exptl_crystal_density_diffrn 1.312
_exptl_crystal_density_meas ?
_exptl_crystal_description block
_exptl_crystal_F_000 352
_exptl_crystal_size_max 0.50
_exptl_crystal_size_mid 0.38
_exptl_crystal_size_min 0.18
_refine_diff_density_max 0.22
_refine_diff_density_min -0.16
_refine_ls_extinction_method None
_refine_ls_goodness_of_fit_ref 1.1107
_refine_ls_hydrogen_treatment constr
_refine_ls_matrix_type full
_refine_ls_number_parameters 217
_refine_ls_number_reflns 2983
_refine_ls_number_restraints 0
_refine_ls_R_factor_all 0.0478
_refine_ls_R_factor_gt 0.0373
_refine_ls_shift/su_max 0.000501
_refine_ls_structure_factor_coef F
_refine_ls_weighting_details
;
Method, part 1, Chebychev polynomial, (Watkin, 1994, Prince, 1982)
[weight] = 1.0/[A~0~*T~0~(x)+A~1~*T~1~(x) ... +A~n-1~]*T~n-1~(x)]
where A~i~ are the Chebychev coefficients listed below and x= Fcalc/Fmax
Method = Robust Weighting (Prince, 1982)
W = [weight] * [1-(deltaF/6*sigmaF)^2^]^2^
A~i~ are:
1.32 -0.193 1.11 -0.142 0.316
;
_refine_ls_weighting_scheme calc
_refine_ls_wR_factor_all 0.0455
_refine_ls_wR_factor_gt 0.0413
_refine_ls_wR_factor_ref 0.0413
_reflns_limit_h_max 10
_reflns_limit_h_min -11
_reflns_limit_k_max 12
_reflns_limit_k_min -12
_reflns_limit_l_max 13
_reflns_limit_l_min 0
_reflns_number_gt 2983
_reflns_number_total 3765
_reflns_threshold_expression I>3.0\s(I)
_cod_data_source_file b718754h.txt
_cod_data_source_block she0524
_cod_depositor_comments
;
The following automatic conversions were performed:
'_symmetry_cell_setting' value 'Triclinic' changed to 'triclinic'
according to '/home/saulius/struct/CIF-dictionaries/cif_core.dic'
dictionary named 'cif_core.dic' version 2.4.1 from 2010-06-29.

Automatic conversion script
Id: cif_fix_enum 1527 2010-12-29 10:47:43Z saulius 
;
_cod_original_sg_symbol_H-M 'P -1 '
_cod_database_code 7102940

loop_
_symmetry_equiv_pos_as_xyz
x,y,z
-x,-y,-z

loop_
_atom_site_label
_atom_site_type_symbol
_atom_site_fract_x
_atom_site_fract_y
_atom_site_fract_z
_atom_site_U_iso_or_equiv
_atom_site_occupancy
_atom_site_adp_type
_atom_site_refinement_flags_posn
_atom_site_refinement_flags_adp
_atom_site_refinement_flags_occupancy
_atom_site_disorder_assembly
_atom_site_disorder_group
_atom_site_attached_hydrogens
O1 O 0.90014(10) 0.62267(9) 0.90238(9) 0.0412 1.0000 Uani . . . . . .
O18 O 1.08945(10) 0.51671(11) 0.84350(10) 0.0470 1.0000 Uani . . . . . .
O20 O 0.41662(9) 0.19606(8) 0.38789(8) 0.0319 1.0000 Uani . . . . . .
O21 O -0.09766(10) 0.14238(10) 0.50601(9) 0.0395 1.0000 Uani . . . . . .
C2 C 0.94751(14) 0.51803(13) 0.82487(12) 0.0346 1.0000 Uani . . . . . .
C3 C 0.80162(13) 0.41221(12) 0.72168(11) 0.0289 1.0000 Uani . . . . . .
C4 C 0.79688(13) 0.28099(12) 0.77619(12) 0.0312 1.0000 Uani . . . . . .
C5 C 0.63350(13) 0.18906(11) 0.68495(12) 0.0310 1.0000 Uani . . . . . .
C6 C 0.48515(12) 0.26457(11) 0.69009(11) 0.0251 1.0000 Uani . . . . . .
C7 C 0.32357(12) 0.18176(11) 0.57159(11) 0.0245 1.0000 Uani . . . . . .
C8 C 0.30595(12) 0.16769(10) 0.42070(11) 0.0246 1.0000 Uani . . . . . .
C9 C 0.13994(13) 0.11569(11) 0.30666(11) 0.0278 1.0000 Uani . . . . . .
C10 C 0.00121(13) 0.11418(11) 0.32693(11) 0.0268 1.0000 Uani . . . . . .
C11 C 0.01570(13) 0.16695(11) 0.47492(11) 0.0279 1.0000 Uani . . . . . .
C12 C 0.17457(12) 0.25235(11) 0.58298(11) 0.0274 1.0000 Uani . . . . . .
C13 C 0.18497(13) 0.40395(11) 0.56489(12) 0.0307 1.0000 Uani . . . . . .
C14 C 0.35714(13) 0.47260(11) 0.61628(11) 0.0280 1.0000 Uani . . . . . .
C15 C 0.49357(12) 0.41340(10) 0.67089(10) 0.0241 1.0000 Uani . . . . . .
C16 C 0.65758(13) 0.49654(11) 0.71512(11) 0.0278 1.0000 Uani . . . . . .
C17 C 0.72530(14) 0.59497(13) 0.86404(13) 0.0365 1.0000 Uani . . . . . .
C19 C 0.48362(15) 0.27101(13) 0.83626(12) 0.0355 1.0000 Uani . . . . . .
C22 C -0.16834(13) 0.06133(12) 0.21265(12) 0.0319 1.0000 Uani . . . . . .
C23 C -0.28051(16) 0.17816(16) 0.20159(15) 0.0477 1.0000 Uani . . . . . .
C24 C -0.16937(16) -0.00471(17) 0.06872(14) 0.0508 1.0000 Uani . . . . . .
H31 H 0.80546 0.38541 0.62688 0.0334 1.0000 Uiso R . . . . .
H41 H 0.80929 0.31025 0.87627 0.0350 1.0000 Uiso R . . . . .
H42 H 0.88848 0.22631 0.77148 0.0350 1.0000 Uiso R . . . . .
H51 H 0.63382 0.10202 0.71918 0.0343 1.0000 Uiso R . . . . .
H52 H 0.62154 0.16238 0.58491 0.0343 1.0000 Uiso R . . . . .
H71 H 0.31494 0.08470 0.58513 0.0288 1.0000 Uiso R . . . . .
H91 H 0.13087 0.07935 0.20812 0.0324 1.0000 Uiso R . . . . .
H121 H 0.17901 0.25780 0.67926 0.0326 1.0000 Uiso R . . . . .
H131 H 0.12959 0.46283 0.61897 0.0352 1.0000 Uiso R . . . . .
H132 H 0.12622 0.40041 0.46225 0.0352 1.0000 Uiso R . . . . .
H141 H 0.37079 0.57157 0.60892 0.0322 1.0000 Uiso R . . . . .
H161 H 0.64446 0.55575 0.64708 0.0318 1.0000 Uiso R . . . . .
H171 H 0.67361 0.68449 0.86376 0.0397 1.0000 Uiso R . . . . .
H172 H 0.70537 0.54814 0.93119 0.0397 1.0000 Uiso R . . . . .
H191 H 0.38885 0.31938 0.84321 0.0412 1.0000 Uiso R . . . . .
H192 H 0.58815 0.32467 0.91253 0.0412 1.0000 Uiso R . . . . .
H193 H 0.47289 0.17313 0.84729 0.0412 1.0000 Uiso R . . . . .
H221 H -0.21582 -0.01377 0.24070 0.0358 1.0000 Uiso R . . . . .
H231 H -0.39167 0.14008 0.12519 0.0522 1.0000 Uiso R . . . . .
H232 H -0.28966 0.21292 0.29362 0.0522 1.0000 Uiso R . . . . .
H233 H -0.23344 0.25776 0.17875 0.0522 1.0000 Uiso R . . . . .
H241 H -0.28482 -0.03736 -0.00188 0.0526 1.0000 Uiso R . . . . .
H242 H -0.10474 -0.08692 0.07496 0.0526 1.0000 Uiso R . . . . .
H243 H -0.11921 0.06676 0.03853 0.0526 1.0000 Uiso R . . . . .

loop_
_atom_site_aniso_label
_atom_site_aniso_U_11
_atom_site_aniso_U_22
_atom_site_aniso_U_33
_atom_site_aniso_U_23
_atom_site_aniso_U_13
_atom_site_aniso_U_12
O1 0.0335(4) 0.0398(5) 0.0371(5) -0.0019(4) 0.0077(4) -0.0094(3)
O18 0.0276(4) 0.0663(6) 0.0432(5) 0.0133(4) 0.0114(4) -0.0082(4)
O20 0.0269(4) 0.0354(4) 0.0353(4) 0.0064(3) 0.0160(3) 0.0015(3)
O21 0.0296(4) 0.0511(5) 0.0405(5) 0.0070(4) 0.0197(4) -0.0014(4)
C2 0.0309(6) 0.0413(6) 0.0283(5) 0.0102(5) 0.0085(4) -0.0053(5)
C3 0.0238(5) 0.0341(6) 0.0255(5) 0.0053(4) 0.0083(4) 0.0001(4)
C4 0.0230(5) 0.0318(5) 0.0327(6) 0.0073(4) 0.0057(4) 0.0032(4)
C5 0.0241(5) 0.0249(5) 0.0366(6) 0.0058(4) 0.0060(4) 0.0046(4)
C6 0.0225(5) 0.0243(5) 0.0253(5) 0.0060(4) 0.0069(4) 0.0022(4)
C7 0.0215(5) 0.0238(5) 0.0265(5) 0.0058(4) 0.0086(4) 0.0017(4)
C8 0.0227(5) 0.0214(5) 0.0283(5) 0.0037(4) 0.0105(4) 0.0044(4)
C9 0.0259(5) 0.0295(5) 0.0256(5) 0.0031(4) 0.0102(4) 0.0019(4)
C10 0.0239(5) 0.0259(5) 0.0277(5) 0.0046(4) 0.0090(4) 0.0018(4)
C11 0.0234(5) 0.0305(5) 0.0295(5) 0.0064(4) 0.0113(4) 0.0039(4)
C12 0.0237(5) 0.0330(5) 0.0249(5) 0.0039(4) 0.0111(4) 0.0035(4)
C13 0.0255(5) 0.0284(5) 0.0340(6) 0.0030(4) 0.0103(4) 0.0073(4)
C14 0.0299(5) 0.0238(5) 0.0267(5) 0.0022(4) 0.0102(4) 0.0052(4)
C15 0.0251(5) 0.0224(5) 0.0215(5) 0.0018(4) 0.0083(4) 0.0016(4)
C16 0.0285(5) 0.0242(5) 0.0266(5) 0.0050(4) 0.0082(4) -0.0001(4)
C17 0.0319(6) 0.0330(6) 0.0343(6) -0.0030(5) 0.0095(5) -0.0027(4)
C19 0.0322(6) 0.0434(7) 0.0273(5) 0.0123(5) 0.0070(4) -0.0023(5)
C22 0.0238(5) 0.0335(6) 0.0322(6) 0.0042(4) 0.0075(4) -0.0010(4)
C23 0.0332(6) 0.0508(8) 0.0462(8) 0.0075(6) 0.0054(5) 0.0121(6)
C24 0.0323(6) 0.0643(9) 0.0349(7) -0.0095(6) 0.0043(5) 0.0022(6)

loop_
_atom_type_symbol
_atom_type_scat_dispersion_real
_atom_type_scat_dispersion_imag
_atom_type_scat_Cromer_Mann_a1
_atom_type_scat_Cromer_Mann_b1
_atom_type_scat_Cromer_Mann_a2
_atom_type_scat_Cromer_Mann_b2
_atom_type_scat_Cromer_Mann_a3
_atom_type_scat_Cromer_Mann_b3
_atom_type_scat_Cromer_Mann_a4
_atom_type_scat_Cromer_Mann_b4
_atom_type_scat_Cromer_Mann_c
_atom_type_scat_source
C 0.0033 0.0016 2.3100 20.8439 1.0200 10.2075 1.5886 0.5687 0.8650 51.6512 0.2156 'International Tables Vol C 4.2.6.8 and 6.1.1.4'
H 0.0000 0.0000 0.4930 10.5109 0.3229 26.1257 0.1402 3.1424 0.0408 57.7998 0.0030 'International Tables Vol C 4.2.6.8 and 6.1.1.4'
O 0.0106 0.0060 3.0485 13.2771 2.2868 5.7011 1.5463 0.3239 0.8670 32.9089 0.2508 'International Tables Vol C 4.2.6.8 and 6.1.1.4'

loop_
_exptl_crystal_face_index_h
_exptl_crystal_face_index_k
_exptl_crystal_face_index_l
_exptl_crystal_face_perp_dist
0 1 0 0.200
0 -1 0 0.180
0 0 1 0.100
0 0 -1 0.080
1 0 -1 0.250
-1 0 1 0.250
1 0 3 0.091

loop_
_geom_angle_atom_site_label_1
_geom_angle_site_symmetry_1
_geom_angle_atom_site_label_2
_geom_angle_site_symmetry_2
_geom_angle_atom_site_label_3
_geom_angle_site_symmetry_3
_geom_angle
_geom_angle_publ_flag
C2 . O1 . C17 . 109.72(9) yes
O1 . C2 . O18 . 120.94(11) yes
O1 . C2 . C3 . 110.42(9) yes
O18 . C2 . C3 . 128.64(12) yes
C2 . C3 . C4 . 110.71(9) yes
C2 . C3 . C16 . 102.14(9) yes
C4 . C3 . C16 . 112.86(9) yes
C2 . C3 . H31 . 110.3 no
C4 . C3 . H31 . 110.3 no
C16 . C3 . H31 . 110.3 no
C3 . C4 . C5 . 109.47(9) yes
C3 . C4 . H41 . 109.5 no
C5 . C4 . H41 . 109.5 no
C3 . C4 . H42 . 109.5 no
C5 . C4 . H42 . 109.5 no
H41 . C4 . H42 . 109.5 no
C4 . C5 . C6 . 112.75(9) yes
C4 . C5 . H51 . 108.6 no
C6 . C5 . H51 . 108.6 no
C4 . C5 . H52 . 108.7 no
C6 . C5 . H52 . 108.6 no
H51 . C5 . H52 . 109.5 no
C5 . C6 . C7 . 110.47(8) yes
C5 . C6 . C15 . 112.75(9) yes
C7 . C6 . C15 . 107.26(8) yes
C5 . C6 . C19 . 107.34(9) yes
C7 . C6 . C19 . 109.70(8) yes
C15 . C6 . C19 . 109.31(9) yes
C6 . C7 . C8 . 115.90(8) yes
C6 . C7 . C12 . 110.33(8) yes
C8 . C7 . C12 . 106.53(8) yes
C6 . C7 . H71 . 107.9 no
C8 . C7 . H71 . 107.9 no
C12 . C7 . H71 . 107.9 no
C7 . C8 . O20 . 125.09(9) yes
C7 . C8 . C9 . 116.40(9) yes
O20 . C8 . C9 . 118.51(10) yes
C8 . C9 . C10 . 124.44(10) yes
C8 . C9 . H91 . 117.8 no
C10 . C9 . H91 . 117.8 no
C9 . C10 . C11 . 117.56(9) yes
C9 . C10 . C22 . 125.23(10) yes
C11 . C10 . C22 . 117.21(9) yes
C10 . C11 . O21 . 120.99(10) yes
C10 . C11 . C12 . 117.42(9) yes
O21 . C11 . C12 . 121.60(10) yes
C7 . C12 . C11 . 110.98(8) yes
C7 . C12 . C13 . 109.50(8) yes
C11 . C12 . C13 . 110.93(9) yes
C7 . C12 . H121 . 108.5 no
C11 . C12 . H121 . 108.5 no
C13 . C12 . H121 . 108.5 no
C12 . C13 . C14 . 113.83(9) yes
C12 . C13 . H131 . 108.4 no
C14 . C13 . H131 . 108.4 no
C12 . C13 . H132 . 108.4 no
C14 . C13 . H132 . 108.4 no
H131 . C13 . H132 . 109.5 no
C13 . C14 . C15 . 125.88(10) yes
C13 . C14 . H141 . 117.1 no
C15 . C14 . H141 . 117.1 no
C6 . C15 . C14 . 120.82(9) yes
C6 . C15 . C16 . 120.06(9) yes
C14 . C15 . C16 . 119.12(9) yes
C3 . C16 . C15 . 116.99(9) yes
C3 . C16 . C17 . 101.54(9) yes
C15 . C16 . C17 . 114.54(9) yes
C3 . C16 . H161 . 107.8 no
C15 . C16 . H161 . 107.8 no
C17 . C16 . H161 . 107.8 no
C16 . C17 . O1 . 104.53(9) yes
C16 . C17 . H171 . 110.7 no
O1 . C17 . H171 . 110.7 no
C16 . C17 . H172 . 110.7 no
O1 . C17 . H172 . 110.7 no
H171 . C17 . H172 . 109.5 no
C6 . C19 . H191 . 109.5 no
C6 . C19 . H192 . 109.5 no
H191 . C19 . H192 . 109.5 no
C6 . C19 . H193 . 109.5 no
H191 . C19 . H193 . 109.5 no
H192 . C19 . H193 . 109.5 no
C10 . C22 . C23 . 111.32(9) yes
C10 . C22 . C24 . 113.51(10) yes
C23 . C22 . C24 . 110.06(11) yes
C10 . C22 . H221 . 107.2 no
C23 . C22 . H221 . 107.2 no
C24 . C22 . H221 . 107.2 no
C22 . C23 . H231 . 109.5 no
C22 . C23 . H232 . 109.5 no
H231 . C23 . H232 . 109.5 no
C22 . C23 . H233 . 109.5 no
H231 . C23 . H233 . 109.5 no
H232 . C23 . H233 . 109.5 no
C22 . C24 . H241 . 109.5 no
C22 . C24 . H242 . 109.5 no
H241 . C24 . H242 . 109.5 no
C22 . C24 . H243 . 109.5 no
H241 . C24 . H243 . 109.5 no
H242 . C24 . H243 . 109.5 no

loop_
_geom_bond_atom_site_label_1
_geom_bond_site_symmetry_1
_geom_bond_atom_site_label_2
_geom_bond_site_symmetry_2
_geom_bond_distance
_geom_bond_publ_flag
O1 . C2 . 1.3527(16) yes
O1 . C17 . 1.4557(14) yes
O18 . C2 . 1.2070(14) yes
O20 . C8 . 1.2207(13) yes
O21 . C11 . 1.2215(13) yes
C2 . C3 . 1.5136(15) yes
C3 . C4 . 1.5318(16) yes
C3 . C16 . 1.5318(15) yes
C3 . H31 . 1.000 no
C4 . C5 . 1.5257(15) yes
C4 . H41 . 1.000 no
C4 . H42 . 1.000 no
C5 . C6 . 1.5468(14) yes
C5 . H51 . 1.000 no
C5 . H52 . 1.000 no
C6 . C7 . 1.5475(14) yes
C6 . C15 . 1.5227(14) yes
C6 . C19 . 1.5504(15) yes
C7 . C8 . 1.5258(14) yes
C7 . C12 . 1.5491(14) yes
C7 . H71 . 1.000 no
C8 . C9 . 1.4858(14) yes
C9 . C10 . 1.3431(15) yes
C9 . H91 . 1.000 no
C10 . C11 . 1.4972(15) yes
C10 . C22 . 1.5092(14) yes
C11 . C12 . 1.5083(15) yes
C12 . C13 . 1.5468(16) yes
C12 . H121 . 1.000 no
C13 . C14 . 1.5021(15) yes
C13 . H131 . 1.000 no
C13 . H132 . 1.000 no
C14 . C15 . 1.3348(14) yes
C14 . H141 . 1.000 no
C15 . C16 . 1.5092(14) yes
C16 . C17 . 1.5318(15) yes
C16 . H161 . 1.000 no
C17 . H171 . 1.000 no
C17 . H172 . 1.000 no
C19 . H191 . 1.000 no
C19 . H192 . 1.000 no
C19 . H193 . 1.000 no
C22 . C23 . 1.5312(17) yes
C22 . C24 . 1.5219(17) yes
C22 . H221 . 1.000 no
C23 . H231 . 1.000 no
C23 . H232 . 1.000 no
C23 . H233 . 1.000 no
C24 . H241 . 1.000 no
C24 . H242 . 1.000 no
C24 . H243 . 1.000 no

loop_
_geom_contact_atom_site_label_1
_geom_contact_atom_site_label_2
_geom_contact_distance
_geom_contact_site_symmetry_1
_geom_contact_site_symmetry_2
_geom_contact_publ_flag
O1 O18 3.267(2) . 2_767 no
O1 C2 3.306(2) . 2_767 no
O1 C4 3.327(1) . 2_767 no
O1 O1 3.572(2) . 2_767 no
O18 C17 3.340(2) . 2_767 no
O18 C13 3.369(2) . 1_655 no
O20 C16 3.422(1) . 2_666 no
O20 C17 3.588(2) . 2_666 no
O21 C11 3.165(2) . 2_556 no
O21 O21 3.327(2) . 2_556 no
O21 C10 3.333(2) . 2_556 no
O21 C4 3.389(2) . 1_455 no
O21 C3 3.480(2) . 1_455 no
O21 C7 3.483(1) . 2_556 no
O21 C5 3.597(2) . 1_455 no
C2 C2 3.572(3) . 2_767 no
C5 C8 3.548(1) . 2_656 no
C11 C11 3.457(2) . 2_556 no
C14 C16 3.563(2) . 2_666 no

loop_
_geom_torsion_atom_site_label_1
_geom_torsion_atom_site_label_2
_geom_torsion_atom_site_label_3
_geom_torsion_atom_site_label_4
_geom_torsion_site_symmetry_1
_geom_torsion_site_symmetry_2
_geom_torsion_site_symmetry_3
_geom_torsion_site_symmetry_4
_geom_torsion
_geom_torsion_publ_flag
O1 C2 C3 C4 . . . . -101.4(1) no
O1 C2 C3 C16 . . . . 19.0(1) no
O1 C17 C16 C3 . . . . 33.1(1) no
O1 C17 C16 C15 . . . . 160.11(9) no
O18 C2 O1 C17 . . . . -177.0(1) no
O18 C2 C3 C4 . . . . 77.8(2) no
O18 C2 C3 C16 . . . . -161.8(1) no
O20 C8 C7 C6 . . . . 12.2(2) no
O20 C8 C7 C12 . . . . 135.3(1) no
O20 C8 C9 C10 . . . . -162.5(1) no
O21 C11 C10 C9 . . . . -164.7(1) no
O21 C11 C10 C22 . . . . 14.3(2) no
O21 C11 C12 C7 . . . . 134.8(1) no
O21 C11 C12 C13 . . . . -103.3(1) no
C2 O1 C17 C16 . . . . -22.8(1) no
C2 C3 C4 C5 . . . . 169.6(1) no
C2 C3 C16 C15 . . . . -156.2(1) no
C2 C3 C16 C17 . . . . -30.8(1) no
C3 C2 O1 C17 . . . . 2.3(1) no
C3 C4 C5 C6 . . . . -61.8(1) no
C3 C16 C15 C6 . . . . 23.8(2) no
C3 C16 C15 C14 . . . . -156.8(1) no
C4 C3 C16 C15 . . . . -37.3(1) no
C4 C3 C16 C17 . . . . 88.1(1) no
C4 C5 C6 C7 . . . . 167.1(1) no
C4 C5 C6 C15 . . . . 47.1(1) no
C4 C5 C6 C19 . . . . -73.4(1) no
C5 C4 C3 C16 . . . . 55.8(1) no
C5 C6 C7 C8 . . . . -62.5(1) no
C5 C6 C7 C12 . . . . 176.4(1) no
C5 C6 C15 C14 . . . . 152.6(1) no
C5 C6 C15 C16 . . . . -28.0(1) no
C6 C7 C8 C9 . . . . -167.59(9) no
C6 C7 C12 C11 . . . . -175.8(1) no
C6 C7 C12 C13 . . . . 61.4(1) no
C6 C15 C14 C13 . . . . -1.7(2) no
C6 C15 C16 C17 . . . . -94.8(1) no
C7 C6 C15 C14 . . . . 30.8(1) no
C7 C6 C15 C16 . . . . -149.8(1) no
C7 C8 C9 C10 . . . . 17.2(2) no
C7 C12 C11 C10 . . . . -45.8(1) no
C7 C12 C13 C14 . . . . -30.5(1) no
C8 C7 C6 C15 . . . . 60.7(1) no
C8 C7 C6 C19 . . . . 179.37(9) no
C8 C7 C12 C11 . . . . 57.6(1) no
C8 C7 C12 C13 . . . . -65.18(9) no
C8 C9 C10 C11 . . . . -0.8(2) no
C8 C9 C10 C22 . . . . -179.8(1) no
C9 C8 C7 C12 . . . . -44.4(1) no
C9 C10 C11 C12 . . . . 15.8(2) no
C9 C10 C22 C23 . . . . -119.6(1) no
C9 C10 C22 C24 . . . . 5.2(2) no
C10 C11 C12 C13 . . . . 76.2(1) no
C11 C10 C22 C23 . . . . 61.4(2) no
C11 C10 C22 C24 . . . . -173.7(1) no
C11 C12 C13 C14 . . . . -153.3(1) no
C12 C7 C6 C15 . . . . -60.4(1) no
C12 C7 C6 C19 . . . . 58.2(1) no
C12 C11 C10 C22 . . . . -165.1(1) no
C12 C13 C14 C15 . . . . 1.3(2) no
C13 C14 C15 C16 . . . . 178.9(1) no
C14 C15 C6 C19 . . . . -88.1(1) no
C14 C15 C16 C17 . . . . 84.6(1) no
C16 C15 C6 C19 . . . . 91.3(1) no
